data_4502650
loop_
_publ_author_name
'Sun, Ming-Ling'
'Zhang, Lei'
'Lin, Qi-Pu'
'Zhang, Jian'
'Yao, Yuan-Gen'

_publ_section_title
;
 Visible Concentration-Sensitive Structural Transformation
;
_journal_issue 4
_journal_name_full 'Crystal Growth &amp; Design'
_journal_page_first 1464
_journal_paper_doi 10.1021/cg901468d
_journal_volume 10
_journal_year 2010
_chemical_formula_moiety 'C20 H18 Cl N4 Ni O, C10 H5 O8, 3(H2 O)'
_chemical_formula_sum 'C30 H29 Cl N4 Ni O12'
_chemical_formula_weight 731.73
_chemical_name_systematic
; 
 ? 
;
_space_group_IT_number 2
_symmetry_cell_setting triclinic
_symmetry_space_group_name_Hall '-P 1'
_symmetry_space_group_name_H-M 'P -1'
_atom_sites_solution_hydrogens geom
_atom_sites_solution_primary direct
_atom_sites_solution_secondary difmap
_audit_creation_method SHELXL-97
_cell_angle_alpha 99.228(12)
_cell_angle_beta 106.804(9)
_cell_angle_gamma 110.289(8)
_cell_formula_units_Z 2
_cell_length_a 9.8074(18)
_cell_length_b 12.558(3)
_cell_length_c 14.492(3)
_cell_measurement_reflns_used 3762
_cell_measurement_temperature 293(2)
_cell_measurement_theta_max 27.4758
_cell_measurement_theta_min 3.0687
_cell_volume 1533.6(6)
_computing_cell_refinement 'Bruker XSCANS'
_computing_data_collection 'Bruker XSCANS'
_computing_data_reduction 'Bruker SHELXTL'
_computing_molecular_graphics 'Bruker SHELXTL'
_computing_publication_material 'Bruker SHELXTL'
_computing_structure_refinement 'SHELXL-97 (Sheldrick, 1997)'
_computing_structure_solution 'SHELXS-97 (Sheldrick, 1990)'
_diffrn_ambient_temperature 293(2)
_diffrn_measured_fraction_theta_full 0.986
_diffrn_measured_fraction_theta_max 0.986
_diffrn_measurement_device_type 'Bruker P4'
_diffrn_measurement_method '\w scans'
_diffrn_radiation_monochromator graphite
_diffrn_radiation_source 'fine-focus sealed tube'
_diffrn_radiation_type MoK\a
_diffrn_radiation_wavelength 0.71073
_diffrn_reflns_av_R_equivalents 0.0199
_diffrn_reflns_av_sigmaI/netI 0.0388
_diffrn_reflns_limit_h_max 12
_diffrn_reflns_limit_h_min -9
_diffrn_reflns_limit_k_max 16
_diffrn_reflns_limit_k_min -16
_diffrn_reflns_limit_l_max 18
_diffrn_reflns_limit_l_min -18
_diffrn_reflns_number 11990
_diffrn_reflns_theta_full 27.48
_diffrn_reflns_theta_max 27.48
_diffrn_reflns_theta_min 2.31
_diffrn_standards_decay_% none
_diffrn_standards_interval_count none
_diffrn_standards_number none
_exptl_absorpt_coefficient_mu 0.793
_exptl_absorpt_correction_T_max 0.924
_exptl_absorpt_correction_T_min 0.867
_exptl_absorpt_correction_type multi-scan
_exptl_absorpt_process_details crystalclear
_exptl_crystal_colour Blue
_exptl_crystal_density_diffrn 1.585
_exptl_crystal_density_method 'not measured'
_exptl_crystal_description Prism
_exptl_crystal_F_000 756
_exptl_crystal_size_max 0.3000
_exptl_crystal_size_mid 0.1500
_exptl_crystal_size_min 0.1000
_refine_diff_density_max 0.631
_refine_diff_density_min -0.444
_refine_diff_density_rms 0.058
_refine_ls_extinction_method none
_refine_ls_goodness_of_fit_ref 1.013
_refine_ls_hydrogen_treatment mixed
_refine_ls_matrix_type full
_refine_ls_number_parameters 458
_refine_ls_number_reflns 6930
_refine_ls_number_restraints 12
_refine_ls_restrained_S_all 1.013
_refine_ls_R_factor_all 0.0518
_refine_ls_R_factor_gt 0.0399
_refine_ls_shift/su_max 0.002
_refine_ls_shift/su_mean 0.000
_refine_ls_structure_factor_coef Fsqd
_refine_ls_weighting_details 'calc w=1/[\s^2^(Fo^2^)+(0.0359P)^2^+0.9360P] where P=(Fo^2^+2Fc^2^)/3'
_refine_ls_weighting_scheme calc
_refine_ls_wR_factor_gt 0.0836
_refine_ls_wR_factor_ref 0.0913
_reflns_number_gt 5694
_reflns_number_total 6930
_reflns_threshold_expression >2sigma(I)
_cod_data_source_file cg901468d_si_002.cif
_cod_data_source_block Ni2
_cod_depositor_comments
;
The following automatic conversions were performed:

'_symmetry_cell_setting' value 'Triclinic' changed to 'triclinic'
according to /home/saulius/struct/CIF-dictionaries/cif_core.dic
dictionary named 'cif_core.dic' version 2.4.2 from
2011-04-26.

'_exptl_absorpt_correction_type' value 'Multi-scan'
changed to 'multi-scan' according to
/home/saulius/struct/CIF-dictionaries/cif_core.dic dictionary named
'cif_core.dic' version 2.4.2 from 2011-04-26.

Automatic conversion script
Id: cif_fix_values 1715 2011-07-08 13:25:40Z adriana 
;
_cod_original_sg_symbol_H-M P-1
_cod_database_code 4502650
_attachment Ni2.cif

loop_
_symmetry_equiv_pos_as_xyz
'x, y, z'
'-x, -y, -z'

loop_
_atom_site_label
_atom_site_type_symbol
_atom_site_fract_x
_atom_site_fract_y
_atom_site_fract_z
_atom_site_U_iso_or_equiv
_atom_site_adp_type
_atom_site_occupancy
_atom_site_symmetry_multiplicity
_atom_site_calc_flag
_atom_site_refinement_flags
Ni1 Ni 0.75453(3) 1.34086(2) 0.16451(2) 0.02439(8) Uani 1 1 d .
C1 C 0.9261(3) 1.1803(2) 0.17903(17) 0.0324(5) Uani 1 1 d .
H1A H 1.0151 1.2491 0.1936 0.039 Uiso 1 1 calc R
C2 C 0.9413(3) 1.0749(2) 0.17677(18) 0.0354(5) Uani 1 1 d .
H2A H 1.0388 1.0728 0.1900 0.043 Uiso 1 1 calc R
C3 C 0.8094(3) 0.9729(2) 0.15455(18) 0.0377(6) Uani 1 1 d .
H3A H 0.8166 0.9006 0.1516 0.045 Uiso 1 1 calc R
C4 C 0.6662(3) 0.97852(19) 0.13669(17) 0.0346(5) Uani 1 1 d .
H4A H 0.5761 0.9105 0.1220 0.042 Uiso 1 1 calc R
C5 C 0.6597(3) 1.08804(18) 0.14116(15) 0.0265(4) Uani 1 1 d .
C6 C 0.5131(3) 1.10466(18) 0.12497(15) 0.0276(5) Uani 1 1 d .
C7 C 0.3702(3) 1.0131(2) 0.10674(18) 0.0371(5) Uani 1 1 d .
H7A H 0.3629 0.9371 0.1058 0.045 Uiso 1 1 calc R
C8 C 0.2389(3) 1.0369(2) 0.0899(2) 0.0430(6) Uani 1 1 d .
H8A H 0.1418 0.9768 0.0771 0.052 Uiso 1 1 calc R
C9 C 0.2537(3) 1.1506(2) 0.0924(2) 0.0423(6) Uani 1 1 d .
H9A H 0.1667 1.1682 0.0803 0.051 Uiso 1 1 calc R
C10 C 0.3996(3) 1.2375(2) 0.11325(18) 0.0348(5) Uani 1 1 d .
H10A H 0.4096 1.3145 0.1166 0.042 Uiso 1 1 calc R
C11 C 0.8271(3) 1.3190(2) 0.37945(17) 0.0336(5) Uani 1 1 d .
H11A H 0.8469 1.2548 0.3554 0.040 Uiso 1 1 calc R
C12 C 0.8380(3) 1.3468(2) 0.47802(18) 0.0383(6) Uani 1 1 d .
H12A H 0.8642 1.3021 0.5197 0.046 Uiso 1 1 calc R
C13 C 0.8094(3) 1.4419(2) 0.51351(18) 0.0419(6) Uani 1 1 d .
H13A H 0.8154 1.4621 0.5796 0.050 Uiso 1 1 calc R
C14 C 0.7719(3) 1.5072(2) 0.45031(18) 0.0385(6) Uani 1 1 d .
H14A H 0.7528 1.5721 0.4735 0.046 Uiso 1 1 calc R
C15 C 0.7629(3) 1.47525(19) 0.35208(16) 0.0283(5) Uani 1 1 d .
C16 C 0.7257(2) 1.53974(18) 0.27852(16) 0.0274(4) Uani 1 1 d .
C17 C 0.7106(3) 1.6454(2) 0.30371(19) 0.0373(5) Uani 1 1 d .
H17A H 0.7261 1.6804 0.3697 0.045 Uiso 1 1 calc R
C18 C 0.6722(3) 1.6975(2) 0.2294(2) 0.0404(6) Uani 1 1 d .
H18A H 0.6607 1.7679 0.2447 0.049 Uiso 1 1 calc R
C19 C 0.6510(3) 1.6454(2) 0.1326(2) 0.0388(6) Uani 1 1 d .
H19A H 0.6237 1.6791 0.0814 0.047 Uiso 1 1 calc R
C20 C 0.6710(3) 1.54154(19) 0.11285(17) 0.0315(5) Uani 1 1 d .
H20A H 0.6591 1.5070 0.0476 0.038 Uiso 1 1 calc R
C21 C 1.4104(2) 0.97373(18) 0.36748(15) 0.0237(4) Uani 1 1 d .
C22 C 1.2607(2) 0.88551(17) 0.34740(15) 0.0234(4) Uani 1 1 d .
C23 C 1.1459(2) 0.92134(18) 0.36122(16) 0.0252(4) Uani 1 1 d .
H23A H 1.0485 0.8636 0.3511 0.030 Uiso 1 1 calc R
C24 C 1.1723(2) 1.04017(18) 0.38954(15) 0.0237(4) Uani 1 1 d .
C25 C 1.3163(2) 1.12612(17) 0.40120(16) 0.0246(4) Uani 1 1 d .
C26 C 1.4331(2) 1.09202(18) 0.39198(16) 0.0264(4) Uani 1 1 d .
H26A H 1.5303 1.1504 0.4026 0.032 Uiso 1 1 calc R
C27 C 1.5571(3) 0.95720(19) 0.36675(17) 0.0278(5) Uani 1 1 d .
C28 C 1.2038(3) 0.75148(18) 0.30806(17) 0.0291(5) Uani 1 1 d .
C29 C 1.0483(2) 1.07669(19) 0.40621(16) 0.0257(4) Uani 1 1 d .
C30 C 1.3533(2) 1.25596(18) 0.41726(17) 0.0286(5) Uani 1 1 d .
N1 N 0.7883(2) 1.18747(15) 0.16107(13) 0.0261(4) Uani 1 1 d .
N2 N 0.5273(2) 1.21623(15) 0.12888(13) 0.0277(4) Uani 1 1 d .
N3 N 0.7894(2) 1.38045(15) 0.31750(13) 0.0279(4) Uani 1 1 d .
N4 N 0.7066(2) 1.48886(15) 0.18360(13) 0.0254(4) Uani 1 1 d .
O1 O 1.67583(19) 1.04399(15) 0.38182(15) 0.0453(5) Uani 1 1 d .
O2 O 1.5573(2) 0.85486(15) 0.35504(18) 0.0583(6) Uani 1 1 d .
H2O H 1.4703 0.8058 0.3465 0.087 Uiso 1 1 calc R
O3 O 1.3020(2) 0.70614(15) 0.31650(18) 0.0594(6) Uani 1 1 d .
O4 O 1.0627(2) 0.69038(14) 0.27006(15) 0.0480(5) Uani 1 1 d .
O5 O 0.91412(18) 0.98618(13) 0.38411(12) 0.0336(4) Uani 1 1 d .
H5O H 0.8507 1.0105 0.3943 0.050 Uiso 1 1 calc R
O6 O 1.0734(2) 1.17941(14) 0.43620(14) 0.0416(4) Uani 1 1 d .
O7 O 1.4322(2) 1.33084(14) 0.49644(13) 0.0449(4) Uani 1 1 d .
O8 O 1.2984(2) 1.27627(14) 0.33116(13) 0.0480(5) Uani 1 1 d .
H8O H 1.3290 1.3480 0.3397 0.072 Uiso 1 1 calc R
O1W O 0.99065(19) 1.45245(13) 0.20529(13) 0.0329(4) Uani 1 1 d D
H1WA H 1.039(3) 1.449(2) 0.1678(17) 0.049 Uiso 1 1 d D
H1WB H 1.012(3) 1.5234(11) 0.2285(19) 0.049 Uiso 1 1 d D
O2W O 1.3772(3) 1.48854(16) 0.32147(16) 0.0544(5) Uani 1 1 d D
H2WA H 1.415(4) 1.5482(19) 0.3688(15) 0.082 Uiso 1 1 d D
H2WB H 1.325(4) 1.500(3) 0.2715(14) 0.082 Uiso 1 1 d D
O3W O 0.9975(3) 1.2674(2) -0.06397(18) 0.0696(6) Uani 1 1 d D
H3WA H 0.915(3) 1.270(4) -0.062(3) 0.104 Uiso 1 1 d D
H3WB H 0.997(4) 1.274(4) -0.1199(16) 0.104 Uiso 1 1 d D
O4W O 1.2020(3) 0.4633(2) 0.10637(16) 0.0624(6) Uani 1 1 d D
H4WA H 1.226(4) 0.5247(16) 0.088(2) 0.094 Uiso 1 1 d D
H4WB H 1.146(4) 0.4088(19) 0.0530(15) 0.094 Uiso 1 1 d D
Cl1 Cl 0.71355(7) 1.30810(5) -0.01538(4) 0.03652(14) Uani 1 1 d .

loop_
_atom_site_aniso_label
_atom_site_aniso_U_11
_atom_site_aniso_U_22
_atom_site_aniso_U_33
_atom_site_aniso_U_23
_atom_site_aniso_U_13
_atom_site_aniso_U_12
Ni1 0.02467(15) 0.01737(13) 0.02937(15) 0.00485(10) 0.01017(12) 0.00753(11)
C1 0.0299(12) 0.0279(11) 0.0397(12) 0.0099(10) 0.0134(10) 0.0120(10)
C2 0.0406(14) 0.0362(13) 0.0397(13) 0.0151(10) 0.0183(11) 0.0229(11)
C3 0.0508(16) 0.0275(12) 0.0409(13) 0.0123(10) 0.0175(12) 0.0216(11)
C4 0.0408(14) 0.0224(11) 0.0371(12) 0.0088(9) 0.0140(11) 0.0096(10)
C5 0.0309(12) 0.0229(10) 0.0245(10) 0.0056(8) 0.0112(9) 0.0097(9)
C6 0.0305(12) 0.0238(10) 0.0249(10) 0.0039(8) 0.0116(9) 0.0075(9)
C7 0.0356(13) 0.0271(12) 0.0411(13) 0.0066(10) 0.0165(11) 0.0043(10)
C8 0.0299(13) 0.0388(14) 0.0491(15) 0.0055(11) 0.0185(12) 0.0019(11)
C9 0.0285(13) 0.0478(15) 0.0505(15) 0.0097(12) 0.0192(12) 0.0143(12)
C10 0.0320(13) 0.0335(12) 0.0398(13) 0.0086(10) 0.0151(11) 0.0140(10)
C11 0.0364(13) 0.0292(11) 0.0345(12) 0.0125(10) 0.0122(11) 0.0121(10)
C12 0.0371(14) 0.0408(14) 0.0366(13) 0.0186(11) 0.0143(11) 0.0122(11)
C13 0.0409(15) 0.0537(16) 0.0314(12) 0.0138(11) 0.0190(11) 0.0150(12)
C14 0.0415(15) 0.0432(14) 0.0353(12) 0.0078(11) 0.0197(11) 0.0199(12)
C15 0.0241(11) 0.0274(11) 0.0313(11) 0.0060(9) 0.0120(9) 0.0082(9)
C16 0.0236(11) 0.0243(10) 0.0330(11) 0.0040(9) 0.0139(9) 0.0078(9)
C17 0.0454(15) 0.0289(12) 0.0431(13) 0.0060(10) 0.0243(12) 0.0169(11)
C18 0.0487(16) 0.0289(12) 0.0555(15) 0.0124(11) 0.0276(13) 0.0227(12)
C19 0.0431(15) 0.0327(12) 0.0477(14) 0.0180(11) 0.0174(12) 0.0206(11)
C20 0.0346(13) 0.0256(11) 0.0328(11) 0.0065(9) 0.0112(10) 0.0126(10)
C21 0.0206(10) 0.0241(10) 0.0286(10) 0.0063(8) 0.0109(9) 0.0110(8)
C22 0.0212(10) 0.0201(10) 0.0284(10) 0.0053(8) 0.0100(9) 0.0082(8)
C23 0.0200(10) 0.0226(10) 0.0325(11) 0.0071(8) 0.0109(9) 0.0077(8)
C24 0.0197(10) 0.0247(10) 0.0276(10) 0.0060(8) 0.0081(9) 0.0115(8)
C25 0.0222(10) 0.0205(10) 0.0301(10) 0.0047(8) 0.0097(9) 0.0089(8)
C26 0.0184(10) 0.0219(10) 0.0362(11) 0.0048(9) 0.0108(9) 0.0065(8)
C27 0.0234(11) 0.0267(11) 0.0360(12) 0.0056(9) 0.0134(10) 0.0131(9)
C28 0.0308(12) 0.0209(10) 0.0383(12) 0.0080(9) 0.0166(10) 0.0111(9)
C29 0.0217(11) 0.0286(11) 0.0313(11) 0.0098(9) 0.0119(9) 0.0135(9)
C30 0.0218(11) 0.0210(10) 0.0427(13) 0.0049(9) 0.0132(10) 0.0094(9)
N1 0.0259(9) 0.0197(8) 0.0306(9) 0.0058(7) 0.0104(8) 0.0079(7)
N2 0.0266(10) 0.0247(9) 0.0302(9) 0.0055(7) 0.0114(8) 0.0091(8)
N3 0.0259(10) 0.0225(9) 0.0307(9) 0.0053(7) 0.0099(8) 0.0066(7)
N4 0.0245(9) 0.0203(8) 0.0297(9) 0.0054(7) 0.0100(8) 0.0084(7)
O1 0.0251(9) 0.0336(9) 0.0858(14) 0.0181(9) 0.0296(9) 0.0142(7)
O2 0.0332(10) 0.0313(9) 0.1152(18) 0.0114(11) 0.0355(11) 0.0168(8)
O3 0.0367(11) 0.0233(9) 0.1188(18) 0.0127(10) 0.0289(12) 0.0167(8)
O4 0.0280(9) 0.0214(8) 0.0805(14) -0.0001(8) 0.0155(9) 0.0047(7)
O5 0.0207(8) 0.0308(8) 0.0532(10) 0.0099(7) 0.0188(7) 0.0122(7)
O6 0.0328(9) 0.0271(8) 0.0695(12) 0.0076(8) 0.0241(9) 0.0163(7)
O7 0.0424(10) 0.0270(9) 0.0482(10) -0.0032(8) 0.0048(9) 0.0113(8)
O8 0.0636(13) 0.0237(8) 0.0464(10) 0.0102(8) 0.0113(10) 0.0142(8)
O1W 0.0280(9) 0.0218(7) 0.0440(9) 0.0040(7) 0.0164(7) 0.0049(7)
O2W 0.0599(14) 0.0298(10) 0.0592(12) 0.0132(9) 0.0068(11) 0.0150(10)
O3W 0.0623(16) 0.0814(16) 0.0707(15) 0.0248(14) 0.0275(13) 0.0329(14)
O4W 0.0782(17) 0.0566(13) 0.0592(13) 0.0243(10) 0.0360(13) 0.0238(12)
Cl1 0.0452(4) 0.0306(3) 0.0336(3) 0.0077(2) 0.0164(3) 0.0149(3)

loop_
_atom_type_symbol
_atom_type_description
_atom_type_scat_dispersion_real
_atom_type_scat_dispersion_imag
_atom_type_scat_source
C C 0.0033 0.0016 'International Tables Vol C Tables 4.2.6.8 and 6.1.1.4'
H H 0.0000 0.0000 'International Tables Vol C Tables 4.2.6.8 and 6.1.1.4'
N N 0.0061 0.0033 'International Tables Vol C Tables 4.2.6.8 and 6.1.1.4'
O O 0.0106 0.0060 'International Tables Vol C Tables 4.2.6.8 and 6.1.1.4'
Ni Ni 0.3393 1.1124 'International Tables Vol C Tables 4.2.6.8 and 6.1.1.4'
Cl Cl 0.1484 0.1585 'International Tables Vol C Tables 4.2.6.8 and 6.1.1.4'

loop_
_geom_angle_atom_site_label_1
_geom_angle_atom_site_label_2
_geom_angle_atom_site_label_3
_geom_angle
N1 Ni1 N4 171.58(7)
N1 Ni1 N2 78.73(7)
N4 Ni1 N2 96.57(7)
N1 Ni1 O1W 95.40(7)
N4 Ni1 O1W 89.03(7)
N2 Ni1 O1W 173.85(7)
N1 Ni1 N3 94.02(7)
N4 Ni1 N3 78.95(7)
N2 Ni1 N3 90.51(7)
O1W Ni1 N3 88.09(7)
N1 Ni1 Cl1 89.96(5)
N4 Ni1 Cl1 97.14(5)
N2 Ni1 Cl1 90.87(5)
O1W Ni1 Cl1 90.93(5)
N3 Ni1 Cl1 175.97(5)
N1 C1 C2 122.6(2)
N1 C1 H1A 118.7
C2 C1 H1A 118.7
C3 C2 C1 118.7(2)
C3 C2 H2A 120.7
C1 C2 H2A 120.7
C2 C3 C4 119.6(2)
C2 C3 H3A 120.2
C4 C3 H3A 120.2
C3 C4 C5 118.6(2)
C3 C4 H4A 120.7
C5 C4 H4A 120.7
N1 C5 C4 121.8(2)
N1 C5 C6 115.10(18)
C4 C5 C6 123.1(2)
N2 C6 C7 121.6(2)
N2 C6 C5 115.21(18)
C7 C6 C5 123.2(2)
C8 C7 C6 118.9(2)
C8 C7 H7A 120.5
C6 C7 H7A 120.5
C9 C8 C7 119.2(2)
C9 C8 H8A 120.4
C7 C8 H8A 120.4
C10 C9 C8 118.7(2)
C10 C9 H9A 120.6
C8 C9 H9A 120.6
N2 C10 C9 123.0(2)
N2 C10 H10A 118.5
C9 C10 H10A 118.5
N3 C11 C12 122.4(2)
N3 C11 H11A 118.8
C12 C11 H11A 118.8
C13 C12 C11 118.7(2)
C13 C12 H12A 120.6
C11 C12 H12A 120.6
C12 C13 C14 119.5(2)
C12 C13 H13A 120.3
C14 C13 H13A 120.3
C13 C14 C15 119.3(2)
C13 C14 H14A 120.3
C15 C14 H14A 120.3
N3 C15 C14 120.7(2)
N3 C15 C16 115.43(18)
C14 C15 C16 123.8(2)
N4 C16 C17 121.5(2)
N4 C16 C15 115.42(18)
C17 C16 C15 123.1(2)
C18 C17 C16 118.9(2)
C18 C17 H17A 120.6
C16 C17 H17A 120.6
C19 C18 C17 119.9(2)
C19 C18 H18A 120.1
C17 C18 H18A 120.1
C18 C19 C20 118.4(2)
C18 C19 H19A 120.8
C20 C19 H19A 120.8
N4 C20 C19 122.7(2)
N4 C20 H20A 118.7
C19 C20 H20A 118.7
C26 C21 C22 118.30(18)
C26 C21 C27 113.60(18)
C22 C21 C27 128.10(18)
C23 C22 C21 118.41(18)
C23 C22 C28 114.07(18)
C21 C22 C28 127.49(18)
C24 C23 C22 122.44(19)
C24 C23 H23A 118.8
C22 C23 H23A 118.8
C25 C24 C23 118.58(18)
C25 C24 C29 119.90(18)
C23 C24 C29 121.51(18)
C26 C25 C24 119.40(18)
C26 C25 C30 116.13(18)
C24 C25 C30 124.36(18)
C25 C26 C21 122.56(19)
C25 C26 H26A 118.7
C21 C26 H26A 118.7
O1 C27 O2 120.5(2)
O1 C27 C21 119.21(19)
O2 C27 C21 120.20(19)
O4 C28 O3 121.7(2)
O4 C28 C22 118.37(19)
O3 C28 C22 119.9(2)
O6 C29 O5 125.04(19)
O6 C29 C24 121.80(19)
O5 C29 C24 113.15(17)
O7 C30 O8 125.0(2)
O7 C30 C25 124.4(2)
O8 C30 C25 110.34(18)
C1 N1 C5 118.70(18)
C1 N1 Ni1 125.36(15)
C5 N1 Ni1 115.91(14)
C10 N2 C6 118.56(19)
C10 N2 Ni1 126.43(15)
C6 N2 Ni1 114.98(14)
C11 N3 C15 119.37(19)
C11 N3 Ni1 126.12(15)
C15 N3 Ni1 114.43(14)
C20 N4 C16 118.68(18)
C20 N4 Ni1 125.68(14)
C16 N4 Ni1 115.43(14)
C27 O2 H2O 109.5
C29 O5 H5O 109.5
C30 O8 H8O 109.5
Ni1 O1W H1WA 122.9(19)
Ni1 O1W H1WB 113.8(18)
H1WA O1W H1WB 106.6(15)
H2WA O2W H2WB 108.7(16)
H3WA O3W H3WB 105.7(16)
H4WA O4W H4WB 104.5(16)

loop_
_geom_bond_atom_site_label_1
_geom_bond_atom_site_label_2
_geom_bond_distance
Ni1 N1 2.0601(18)
Ni1 N4 2.0656(17)
Ni1 N2 2.0829(19)
Ni1 O1W 2.0900(16)
Ni1 N3 2.0905(18)
Ni1 Cl1 2.4622(8)
C1 N1 1.338(3)
C1 C2 1.379(3)
C1 H1A 0.9300
C2 C3 1.377(3)
C2 H2A 0.9300
C3 C4 1.381(3)
C3 H3A 0.9300
C4 C5 1.391(3)
C4 H4A 0.9300
C5 N1 1.347(3)
C5 C6 1.481(3)
C6 N2 1.349(3)
C6 C7 1.388(3)
C7 C8 1.384(4)
C7 H7A 0.9300
C8 C9 1.378(4)
C8 H8A 0.9300
C9 C10 1.375(3)
C9 H9A 0.9300
C10 N2 1.334(3)
C10 H10A 0.9300
C11 N3 1.329(3)
C11 C12 1.378(3)
C11 H11A 0.9300
C12 C13 1.374(4)
C12 H12A 0.9300
C13 C14 1.379(4)
C13 H13A 0.9300
C14 C15 1.384(3)
C14 H14A 0.9300
C15 N3 1.355(3)
C15 C16 1.477(3)
C16 N4 1.350(3)
C16 C17 1.389(3)
C17 C18 1.376(3)
C17 H17A 0.9300
C18 C19 1.372(3)
C18 H18A 0.9300
C19 C20 1.382(3)
C19 H19A 0.9300
C20 N4 1.335(3)
C20 H20A 0.9300
C21 C26 1.392(3)
C21 C22 1.411(3)
C21 C27 1.526(3)
C22 C23 1.400(3)
C22 C28 1.525(3)
C23 C24 1.392(3)
C23 H23A 0.9300
C24 C25 1.391(3)
C24 C29 1.506(3)
C25 C26 1.387(3)
C25 C30 1.504(3)
C26 H26A 0.9300
C27 O1 1.220(3)
C27 O2 1.270(3)
C28 O4 1.222(3)
C28 O3 1.266(3)
C29 O6 1.205(3)
C29 O5 1.315(3)
C30 O7 1.198(3)
C30 O8 1.312(3)
O2 H2O 0.8200
O5 H5O 0.8200
O8 H8O 0.8200
O1W H1WA 0.824(9)
O1W H1WB 0.827(9)
O2W H2WA 0.816(10)
O2W H2WB 0.820(10)
O3W H3WA 0.829(10)
O3W H3WB 0.827(10)
O4W H4WA 0.834(10)
O4W H4WB 0.833(10)

loop_
_geom_hbond_atom_site_label_D
_geom_hbond_atom_site_label_H
_geom_hbond_atom_site_label_A
_geom_hbond_distance_DH
_geom_hbond_distance_HA
_geom_hbond_distance_DA
_geom_hbond_angle_DHA
_geom_hbond_site_symmetry_A
O2 H2O O3 0.82 1.57 2.384(3) 172.9 .
O8 H8O O2W 0.82 1.75 2.545(2) 164.1 .
O3W H3WA Cl1 0.829(10) 2.431(12) 3.243(2) 166(4) .
O5 H5O O1 0.82 1.87 2.670(2) 164.9 1_455
O1W H1WA O4W 0.824(9) 2.013(12) 2.821(3) 166(3) 1_565
O1W H1WB O4 0.827(9) 1.926(10) 2.750(2) 174(2) 1_565
O2W H2WB O4W 0.820(10) 2.234(14) 2.996(3) 155(3) 1_565
O2W H2WA O7 0.816(10) 2.036(14) 2.809(3) 158(3) 2_886
O3W H3WB O4 0.827(10) 2.245(16) 3.042(3) 162(3) 2_775
O4W H4WA Cl1 0.834(10) 2.466(11) 3.296(2) 174(3) 2_775
O4W H4WB O3W 0.833(10) 1.989(10) 2.817(4) 173(3) 1_545
